data_1543617
loop_
_publ_author_name
'Stauber, Julia'
'Mueller, Peter'
'Dai, Yizhe'
'Wu, Gang'
'Nocera, Daniel G.'
'Cummins, Christopher'

_publ_section_title
;
 Multi-electron reactivity of a cofacial di-tin(II) cryptand: Partial
 reduction of sulfur and selenium and reversible generation of
 S3&#x25CF;&#x2212;
;
_journal_name_full 'Chem. Sci.'
_journal_paper_doi 10.1039/C6SC01754A
_journal_year 2016
_chemical_absolute_configuration ad
_chemical_formula_sum 'C48 H60 K2 N8 O7.5 Se6 Sn2'
_chemical_formula_weight 1658.38
_chemical_name_systematic '[K2(DMF)3][Se6Sn2(mBDCA-5t)]'
_space_group_crystal_system monoclinic
_space_group_IT_number 4
_space_group_name_Hall 'P 2yb'
_space_group_name_H-M_alt 'P 1 21 1'
_symmetry_space_group_name_Hall 'P 2yb'
_symmetry_space_group_name_H-M 'P 1 21 1'
_atom_sites_solution_hydrogens geom
_atom_sites_solution_primary direct
_atom_sites_solution_secondary difmap
_audit_creation_method SHELXL-2014/6
_audit_update_record
;
2016-03-20 deposited with the CCDC.
2016-07-06 downloaded from the CCDC.
;
_cell_angle_alpha 90
_cell_angle_beta 113.704(2)
_cell_angle_gamma 90
_cell_formula_units_Z 2
_cell_length_a 13.2183(19)
_cell_length_b 18.536(3)
_cell_length_c 16.295(2)
_cell_measurement_reflns_used 9910
_cell_measurement_temperature 100(2)
_cell_measurement_theta_max 27.48
_cell_measurement_theta_min 2.20
_cell_volume 3655.7(9)
_computing_cell_refinement 'SAINT 7.46A (Bruker-AXS, 2015)'
_computing_data_collection 'APEX2 v2011.4.0 (Bruker-AXS, 2015)'
_computing_data_reduction 'SAINT 7.46A (Bruker-AXS, 2015)'
_computing_molecular_graphics 'Bruker SHELXTL'
_computing_publication_material 'Bruker SHELXTL'
_computing_structure_refinement 'SHELXL-2014/6 (Sheldrick, 2014)'
_computing_structure_solution 'SHELXS-2015 (Sheldrick, 2015)'
_diffrn_ambient_temperature 100(2)
_diffrn_detector_area_resol_mean 8.3
_diffrn_measured_fraction_theta_full 0.999
_diffrn_measured_fraction_theta_max 0.999
_diffrn_measurement_device_type 'Bruker Smart APEX2 CCD'
_diffrn_measurement_method '\f and \w scans'
_diffrn_radiation_type MoK\a
_diffrn_radiation_wavelength 0.71073
_diffrn_reflns_av_R_equivalents 0.0807
_diffrn_reflns_av_unetI/netI 0.0766
_diffrn_reflns_Laue_measured_fraction_full 0.999
_diffrn_reflns_Laue_measured_fraction_max 0.999
_diffrn_reflns_limit_h_max 16
_diffrn_reflns_limit_h_min -16
_diffrn_reflns_limit_k_max 23
_diffrn_reflns_limit_k_min -23
_diffrn_reflns_limit_l_max 20
_diffrn_reflns_limit_l_min -20
_diffrn_reflns_number 62975
_diffrn_reflns_point_group_measured_fraction_full 1.000
_diffrn_reflns_point_group_measured_fraction_max 1.000
_diffrn_reflns_theta_full 25.242
_diffrn_reflns_theta_max 26.372
_diffrn_reflns_theta_min 1.365
_diffrn_source 'I\mS micro-focus sealed tube, multilayer optics'
_exptl_absorpt_coefficient_mu 3.828
_exptl_absorpt_correction_T_max 0.1524
_exptl_absorpt_correction_T_min 0.1025
_exptl_absorpt_correction_type multi-scan
_exptl_absorpt_process_details 'SADABS (Sheldrick, 2009)'
_exptl_crystal_colour red
_exptl_crystal_density_diffrn 1.507
_exptl_crystal_density_method 'not measured'
_exptl_crystal_description plate
_exptl_crystal_F_000 1612
_exptl_crystal_recrystallization_method 'Re-crystallisation from solvent'
_exptl_crystal_size_max 0.180
_exptl_crystal_size_mid 0.130
_exptl_crystal_size_min 0.030
_refine_diff_density_max 1.928
_refine_diff_density_min -1.128
_refine_diff_density_rms 0.179
_refine_ls_abs_structure_details
; 
 Refined as an inversion twin. 
;
_refine_ls_abs_structure_Flack 0.27(2)
_refine_ls_extinction_method none
_refine_ls_goodness_of_fit_ref 1.035
_refine_ls_hydrogen_treatment constr
_refine_ls_matrix_type full
_refine_ls_number_parameters 1264
_refine_ls_number_reflns 14765
_refine_ls_number_restraints 5504
_refine_ls_restrained_S_all 1.039
_refine_ls_R_factor_all 0.1017
_refine_ls_R_factor_gt 0.0718
_refine_ls_shift/su_max 0.009
_refine_ls_shift/su_mean 0.000
_refine_ls_structure_factor_coef Fsqd
_refine_ls_weighting_details 'w=1/[\s^2^(Fo^2^)+(0.1252P)^2^+10.9744P] where P=(Fo^2^+2Fc^2^)/3'
_refine_ls_weighting_scheme calc
_refine_ls_wR_factor_gt 0.1873
_refine_ls_wR_factor_ref 0.2100
_reflns_Friedel_coverage 0.938
_reflns_Friedel_fraction_full 1.000
_reflns_Friedel_fraction_max 1.000
_reflns_number_gt 10913
_reflns_number_total 14765
_reflns_threshold_expression 'I > 2\s(I)'
_cod_data_source_file c6sc01754a2.cif
_cod_data_source_block x13160_sq
_cod_original_formula_sum 'C48 H60 K2 N8 O7.50 Se6 Sn2'
_cod_database_code 1543617
_shelx_space_group_comment
; 
The symmetry employed for this shelxl refinement is uniquely defined 
by the following loop, which should always be used as a source of 
symmetry information in preference to the above space-group names. 
They are only intended as comments. 
;
_shelx_estimated_absorpt_t_min 0.546
_shelx_estimated_absorpt_t_max 0.894
_shelxl_version_number 2014/6
_solvent_exptl_crystal_recrystallization_method 'DMF, Et2O'

loop_
_space_group_symop_operation_xyz
'x, y, z'
'-x, y+1/2, -z'

loop_
_atom_site_label
_atom_site_type_symbol
_atom_site_fract_x
_atom_site_fract_y
_atom_site_fract_z
_atom_site_U_iso_or_equiv
_atom_site_adp_type
_atom_site_occupancy
_atom_site_site_symmetry_order
_atom_site_calc_flag
_atom_site_refinement_flags_posn
_atom_site_refinement_flags_adp
_atom_site_refinement_flags_occupancy
_atom_site_disorder_assembly
_atom_site_disorder_group
Sn1 Sn 0.14590(9) -0.00369(5) 0.11464(7) 0.0373(3) Uani 1 1 d D U . . .
Sn2 Sn 0.35013(9) -0.16363(6) 0.36967(7) 0.0426(3) Uani 1 1 d D U . . .
Se1 Se 0.29832(14) -0.08373(9) 0.22704(11) 0.0334(4) Uani 0.893(3) 1 d D U P A 1
Se2 Se 0.3114(2) 0.01153(14) 0.05646(16) 0.0569(6) Uani 0.893(3) 1 d D U P A 1
Se3 Se 0.3168(3) -0.10535(15) 0.00557(19) 0.0725(8) Uani 0.893(3) 1 d D U P A 1
Se4 Se 0.4889(2) -0.15182(16) 0.0999(2) 0.0821(8) Uani 0.893(3) 1 d D U P A 1
Se5 Se 0.4852(3) -0.23060(14) 0.2105(2) 0.0780(8) Uani 0.893(3) 1 d D U P A 1
Se6 Se 0.53935(18) -0.16445(14) 0.34243(17) 0.0619(6) Uani 0.893(3) 1 d D U P A 1
Se1A Se 0.2120(13) -0.0801(7) 0.2604(8) 0.046(3) Uani 0.107(3) 1 d D U P A 2
Se2A Se 0.265(2) -0.0260(15) 0.0373(16) 0.081(5) Uani 0.107(3) 1 d D U P A 2
Se3A Se 0.400(2) -0.0855(15) 0.019(2) 0.113(7) Uani 0.107(3) 1 d D U P A 2
Se4A Se 0.386(2) -0.1971(14) 0.0802(18) 0.109(7) Uani 0.107(3) 1 d D U P A 2
Se5A Se 0.550(2) -0.197(2) 0.2089(16) 0.121(7) Uani 0.107(3) 1 d D U P A 2
Se6A Se 0.4848(18) -0.2089(12) 0.3167(15) 0.077(5) Uani 0.107(3) 1 d D U P A 2
N1 N -0.0128(16) 0.000(2) 0.1339(17) 0.042(4) Uani 0.583(15) 1 d D U P A 1
N5 N 0.214(2) -0.1777(13) 0.417(2) 0.048(4) Uani 0.583(15) 1 d D U P A 1
O1 O -0.096(2) 0.0826(16) 0.187(2) 0.059(9) Uani 0.583(15) 1 d D U P A 1
O4 O 0.197(4) -0.131(2) 0.5358(19) 0.088(10) Uani 0.583(15) 1 d D U P A 1
C1 C -0.102(2) 0.0095(15) 0.0437(18) 0.044(5) Uani 0.583(15) 1 d D U P A 1
H1A H -0.1728 0.0180 0.0498 0.053 Uiso 0.583(15) 1 calc R U P A 1
H1B H -0.1098 -0.0356 0.0092 0.053 Uiso 0.583(15) 1 calc R U P A 1
C2 C -0.0804(17) 0.0722(15) -0.0081(19) 0.049(5) Uani 0.583(15) 1 d D U P A 1
H2A H -0.1355 0.0711 -0.0709 0.058 Uiso 0.583(15) 1 calc R U P A 1
H2B H -0.0891 0.1184 0.0189 0.058 Uiso 0.583(15) 1 calc R U P A 1
C7 C 0.228(2) -0.2518(14) 0.4517(19) 0.049(5) Uani 0.583(15) 1 d D U P A 1
H7A H 0.2186 -0.2861 0.4025 0.059 Uiso 0.583(15) 1 calc R U P A 1
H7B H 0.1714 -0.2625 0.4750 0.059 Uiso 0.583(15) 1 calc R U P A 1
C8 C 0.3432(18) -0.2614(16) 0.5265(18) 0.062(5) Uani 0.583(15) 1 d D U P A 1
H8A H 0.3510 -0.2302 0.5780 0.074 Uiso 0.583(15) 1 calc R U P A 1
H8B H 0.3537 -0.3121 0.5472 0.074 Uiso 0.583(15) 1 calc R U P A 1
C21 C -0.015(2) 0.0410(14) 0.1971(17) 0.041(5) Uani 0.583(15) 1 d D U P A 1
C22 C 0.0577(18) 0.0277(14) 0.2919(16) 0.039(4) Uani 0.583(15) 1 d D U P A 1
C23 C 0.089(2) 0.0860(15) 0.352(2) 0.045(5) Uani 0.583(15) 1 d D U P A 1
H23 H 0.0604 0.1323 0.3288 0.054 Uiso 0.583(15) 1 calc R U P A 1
C24 C 0.158(4) 0.0806(16) 0.442(2) 0.059(6) Uani 0.583(15) 1 d D U P A 1
C25 C 0.194(4) 0.0118(15) 0.473(2) 0.054(6) Uani 0.583(15) 1 d D U P A 1
H25 H 0.2370 0.0056 0.5355 0.065 Uiso 0.583(15) 1 calc R U P A 1
C26 C 0.168(3) -0.0486(13) 0.4180(19) 0.055(6) Uani 0.583(15) 1 d D U P A 1
C27 C 0.102(3) -0.0402(13) 0.3251(17) 0.046(5) Uani 0.583(15) 1 d D U P A 1
H27 H 0.0879 -0.0803 0.2857 0.055 Uiso 0.583(15) 1 calc R U P A 1
C28 C 0.179(3) 0.1516(15) 0.4968(19) 0.068(6) Uani 0.583(15) 1 d D U P A 1
C29 C 0.264(3) 0.135(2) 0.590(2) 0.073(9) Uani 0.583(15) 1 d D U P A 1
H29A H 0.2366 0.0971 0.6171 0.109 Uiso 0.583(15) 1 calc R U P A 1
H29B H 0.3332 0.1197 0.5867 0.109 Uiso 0.583(15) 1 calc R U P A 1
H29C H 0.2781 0.1790 0.6272 0.109 Uiso 0.583(15) 1 calc R U P A 1
C30 C 0.220(4) 0.2106(19) 0.454(3) 0.070(9) Uani 0.583(15) 1 d D U P A 1
H30A H 0.2897 0.1954 0.4510 0.106 Uiso 0.583(15) 1 calc R U P A 1
H30B H 0.1650 0.2202 0.3937 0.106 Uiso 0.583(15) 1 calc R U P A 1
H30C H 0.2332 0.2546 0.4904 0.106 Uiso 0.583(15) 1 calc R U P A 1
C31 C 0.072(3) 0.175(2) 0.502(3) 0.076(8) Uani 0.583(15) 1 d D U P A 1
H31A H 0.0454 0.1372 0.5294 0.114 Uiso 0.583(15) 1 calc R U P A 1
H31B H 0.0853 0.2194 0.5378 0.114 Uiso 0.583(15) 1 calc R U P A 1
H31C H 0.0171 0.1850 0.4411 0.114 Uiso 0.583(15) 1 calc R U P A 1
C32 C 0.200(2) -0.1222(14) 0.4596(19) 0.055(5) Uani 0.583(15) 1 d D U P A 1
N2 N 0.184(3) 0.1103(10) 0.163(2) 0.048(5) Uani 0.583(15) 1 d D U P A 1
N6 N 0.455(3) -0.0917(11) 0.4834(15) 0.060(5) Uani 0.583(15) 1 d D U P A 1
O2 O 0.279(3) 0.2047(14) 0.247(3) 0.074(8) Uani 0.583(15) 1 d D U P A 1
O5 O 0.503(2) 0.0131(10) 0.5653(12) 0.057(5) Uani 0.583(15) 1 d D U P A 1
C3 C 0.107(3) 0.1641(15) 0.1008(18) 0.054(6) Uani 0.583(15) 1 d D U P A 1
H3A H 0.1409 0.2127 0.1124 0.065 Uiso 0.583(15) 1 calc R U P A 1
H3B H 0.0371 0.1662 0.1097 0.065 Uiso 0.583(15) 1 calc R U P A 1
C4 C 0.083(3) 0.1407(11) 0.0051(17) 0.056(6) Uani 0.583(15) 1 d D U P A 1
H4A H 0.0322 0.1750 -0.0385 0.067 Uiso 0.583(15) 1 calc R U P A 1
H4B H 0.1529 0.1390 -0.0043 0.067 Uiso 0.583(15) 1 calc R U P A 1
C9 C 0.484(3) -0.1291(14) 0.5711(18) 0.067(6) Uani 0.583(15) 1 d D U P A 1
H9A H 0.4193 -0.1312 0.5866 0.080 Uiso 0.583(15) 1 calc R U P A 1
H9B H 0.5441 -0.1025 0.6191 0.080 Uiso 0.583(15) 1 calc R U P A 1
C10 C 0.523(2) -0.2050(13) 0.5622(18) 0.064(6) Uani 0.583(15) 1 d D U P A 1
H10A H 0.5860 -0.2032 0.5443 0.077 Uiso 0.583(15) 1 calc R U P A 1
H10B H 0.5461 -0.2311 0.6200 0.077 Uiso 0.583(15) 1 calc R U P A 1
C41 C 0.269(2) 0.1385(14) 0.2280(18) 0.048(5) Uani 0.583(15) 1 d D U P A 1
C42 C 0.366(2) 0.0958(12) 0.2858(16) 0.046(4) Uani 0.583(15) 1 d D U P A 1
C43 C 0.457(3) 0.0946(17) 0.264(2) 0.057(5) Uani 0.583(15) 1 d D U P A 1
H43 H 0.4523 0.1189 0.2110 0.069 Uiso 0.583(15) 1 calc R U P A 1
C44 C 0.554(3) 0.059(2) 0.316(3) 0.064(5) Uani 0.583(15) 1 d D U P A 1
C45 C 0.554(3) 0.019(3) 0.389(3) 0.059(5) Uani 0.583(15) 1 d D U P A 1
H45 H 0.6165 -0.0095 0.4226 0.071 Uiso 0.583(15) 1 calc R U P A 1
C46 C 0.463(2) 0.0214(19) 0.4131(19) 0.051(4) Uani 0.583(15) 1 d D U P A 1
C47 C 0.368(2) 0.056(2) 0.359(2) 0.040(5) Uani 0.583(15) 1 d D U P A 1
H47 H 0.3041 0.0532 0.3717 0.048 Uiso 0.583(15) 1 calc R U P A 1
C48 C 0.654(2) 0.0591(16) 0.2874(19) 0.076(5) Uani 0.583(15) 1 d D U P A 1
C49 C 0.692(3) -0.0180(17) 0.289(3) 0.079(8) Uani 0.583(15) 1 d D U P A 1
H49A H 0.7131 -0.0380 0.3490 0.118 Uiso 0.583(15) 1 calc R U P A 1
H49B H 0.6312 -0.0466 0.2458 0.118 Uiso 0.583(15) 1 calc R U P A 1
H49C H 0.7552 -0.0194 0.2720 0.118 Uiso 0.583(15) 1 calc R U P A 1
C50 C 0.622(3) 0.089(2) 0.193(2) 0.092(9) Uani 0.583(15) 1 d D U P A 1
H50A H 0.5972 0.1390 0.1915 0.138 Uiso 0.583(15) 1 calc R U P A 1
H50B H 0.6854 0.0871 0.1771 0.138 Uiso 0.583(15) 1 calc R U P A 1
H50C H 0.5614 0.0599 0.1509 0.138 Uiso 0.583(15) 1 calc R U P A 1
C51 C 0.742(3) 0.108(2) 0.353(3) 0.079(9) Uani 0.583(15) 1 d D U P A 1
H51A H 0.7131 0.1568 0.3486 0.119 Uiso 0.583(15) 1 calc R U P A 1
H51B H 0.7637 0.0895 0.4138 0.119 Uiso 0.583(15) 1 calc R U P A 1
H51C H 0.8072 0.1084 0.3378 0.119 Uiso 0.583(15) 1 calc R U P A 1
C52 C 0.475(2) -0.0226(12) 0.4927(15) 0.053(5) Uani 0.583(15) 1 d D U P A 1
N3 N 0.057(5) -0.0751(14) -0.0031(14) 0.048(5) Uani 0.583(15) 1 d D U P A 1
N7 N 0.320(3) -0.2758(10) 0.312(2) 0.048(5) Uani 0.583(15) 1 d D U P A 1
O3 O -0.029(2) -0.1760(15) -0.0786(18) 0.062(8) Uani 0.583(15) 1 d D U P A 1
O6 O 0.208(3) -0.3715(13) 0.247(2) 0.060(9) Uani 0.583(15) 1 d D U P A 1
C5 C 0.005(4) -0.0429(14) -0.0944(19) 0.059(7) Uani 0.583(15) 1 d D U P A 1
H5A H -0.0758 -0.0502 -0.1188 0.070 Uiso 0.583(15) 1 calc R U P A 1
H5B H 0.0338 -0.0672 -0.1349 0.070 Uiso 0.583(15) 1 calc R U P A 1
C6 C 0.031(3) 0.0370(13) -0.0900(15) 0.057(5) Uani 0.583(15) 1 d D U P A 1
H6A H 0.1035 0.0443 -0.0931 0.068 Uiso 0.583(15) 1 calc R U P A 1
H6B H -0.0259 0.0618 -0.1419 0.068 Uiso 0.583(15) 1 calc R U P A 1
C11 C 0.385(4) -0.3338(16) 0.373(2) 0.059(7) Uani 0.583(15) 1 d D U P A 1
H11A H 0.4247 -0.3611 0.3431 0.071 Uiso 0.583(15) 1 calc R U P A 1
H11B H 0.3332 -0.3676 0.3838 0.071 Uiso 0.583(15) 1 calc R U P A 1
C12 C 0.467(3) -0.3060(14) 0.4619(19) 0.066(6) Uani 0.583(15) 1 d D U P A 1
H12A H 0.4824 -0.3445 0.5075 0.079 Uiso 0.583(15) 1 calc R U P A 1
H12B H 0.5369 -0.2942 0.4565 0.079 Uiso 0.583(15) 1 calc R U P A 1
C61 C 0.024(3) -0.1411(13) -0.0061(17) 0.052(5) Uani 0.583(15) 1 d D U P A 1
C62 C 0.038(2) -0.1811(12) 0.0765(15) 0.041(4) Uani 0.583(15) 1 d D U P A 1
C63 C -0.048(2) -0.1761(16) 0.105(2) 0.047(5) Uani 0.583(15) 1 d D U P A 1
H63 H -0.1102 -0.1472 0.0715 0.057 Uiso 0.583(15) 1 calc R U P A 1
C64 C -0.046(3) -0.212(2) 0.181(2) 0.052(5) Uani 0.583(15) 1 d D U P A 1
C65 C 0.047(3) -0.254(2) 0.225(3) 0.048(5) Uani 0.583(15) 1 d D U P A 1
H65 H 0.0510 -0.2809 0.2757 0.058 Uiso 0.583(15) 1 calc R U P A 1
C66 C 0.136(2) -0.258(2) 0.198(2) 0.046(4) Uani 0.583(15) 1 d D U P A 1
C67 C 0.135(2) -0.218(2) 0.127(2) 0.043(5) Uani 0.583(15) 1 d D U P A 1
H67 H 0.1977 -0.2157 0.1126 0.052 Uiso 0.583(15) 1 calc R U P A 1
C68 C -0.141(2) -0.2090(15) 0.2108(18) 0.065(5) Uani 0.583(15) 1 d D U P A 1
C69 C -0.227(3) -0.156(2) 0.150(2) 0.084(9) Uani 0.583(15) 1 d D U P A 1
H69A H -0.2532 -0.1720 0.0880 0.126 Uiso 0.583(15) 1 calc R U P A 1
H69B H -0.2895 -0.1538 0.1683 0.126 Uiso 0.583(15) 1 calc R U P A 1
H69C H -0.1938 -0.1080 0.1563 0.126 Uiso 0.583(15) 1 calc R U P A 1
C70 C -0.189(3) -0.2846(17) 0.200(3) 0.078(8) Uani 0.583(15) 1 d D U P A 1
H70A H -0.2177 -0.2988 0.1371 0.117 Uiso 0.583(15) 1 calc R U P A 1
H70B H -0.1310 -0.3185 0.2360 0.117 Uiso 0.583(15) 1 calc R U P A 1
H70C H -0.2489 -0.2854 0.2211 0.117 Uiso 0.583(15) 1 calc R U P A 1
C71 C -0.097(2) -0.1878(18) 0.3079(18) 0.060(7) Uani 0.583(15) 1 d D U P A 1
H71A H -0.0660 -0.1391 0.3150 0.090 Uiso 0.583(15) 1 calc R U P A 1
H71B H -0.1572 -0.1887 0.3285 0.090 Uiso 0.583(15) 1 calc R U P A 1
H71C H -0.0393 -0.2218 0.3434 0.090 Uiso 0.583(15) 1 calc R U P A 1
C72 C 0.227(2) -0.3045(13) 0.2552(18) 0.047(5) Uani 0.583(15) 1 d D U P A 1
N1A N -0.016(2) -0.003(3) 0.129(2) 0.045(4) Uani 0.417(15) 1 d D U P A 2
N5A N 0.222(3) -0.1826(19) 0.423(3) 0.050(4) Uani 0.417(15) 1 d D U P A 2
O1A O -0.115(3) 0.060(2) 0.186(3) 0.051(10) Uani 0.417(15) 1 d D U P A 2
O4A O 0.152(4) -0.145(2) 0.519(3) 0.069(10) Uani 0.417(15) 1 d D U P A 2
C1A C -0.098(4) -0.006(3) 0.034(3) 0.050(6) Uani 0.417(15) 1 d D U P A 2
H1C H -0.1735 -0.0050 0.0329 0.060 Uiso 0.417(15) 1 calc R U P A 2
H1D H -0.0892 -0.0520 0.0068 0.060 Uiso 0.417(15) 1 calc R U P A 2
C2A C -0.0835(19) 0.057(2) -0.020(3) 0.054(6) Uani 0.417(15) 1 d D U P A 2
H2C H -0.1285 0.0483 -0.0846 0.065 Uiso 0.417(15) 1 calc R U P A 2
H2D H -0.1114 0.1016 -0.0029 0.065 Uiso 0.417(15) 1 calc R U P A 2
C7A C 0.230(3) -0.247(2) 0.479(3) 0.062(6) Uani 0.417(15) 1 d D U P A 2
H7C H 0.1742 -0.2825 0.4432 0.074 Uiso 0.417(15) 1 calc R U P A 2
H7D H 0.2142 -0.2329 0.5310 0.074 Uiso 0.417(15) 1 calc R U P A 2
C8A C 0.343(2) -0.280(2) 0.511(3) 0.063(6) Uani 0.417(15) 1 d D U P A 2
H8C H 0.3702 -0.2867 0.5771 0.076 Uiso 0.417(15) 1 calc R U P A 2
H8D H 0.3349 -0.3292 0.4846 0.076 Uiso 0.417(15) 1 calc R U P A 2
C21A C -0.029(3) 0.027(2) 0.195(2) 0.046(5) Uani 0.417(15) 1 d D U P A 2
C22A C 0.044(2) 0.0159(19) 0.291(2) 0.051(6) Uani 0.417(15) 1 d D U P A 2
C23A C 0.076(3) 0.075(2) 0.348(3) 0.051(7) Uani 0.417(15) 1 d D U P A 2
H23A H 0.0506 0.1216 0.3236 0.061 Uiso 0.417(15) 1 calc R U P A 2
C24A C 0.143(5) 0.071(2) 0.439(3) 0.061(6) Uani 0.417(15) 1 d D U P A 2
C25A C 0.178(5) 0.001(2) 0.469(3) 0.055(7) Uani 0.417(15) 1 d D U P A 2
H25A H 0.2215 -0.0060 0.5308 0.067 Uiso 0.417(15) 1 calc R U P A 2
C26A C 0.152(5) -0.0593(17) 0.413(2) 0.054(6) Uani 0.417(15) 1 d D U P A 2
C27A C 0.090(5) -0.0512(19) 0.321(2) 0.055(5) Uani 0.417(15) 1 d D U P A 2
H27A H 0.0793 -0.0903 0.2807 0.066 Uiso 0.417(15) 1 calc R U P A 2
C28A C 0.180(3) 0.135(2) 0.503(3) 0.076(7) Uani 0.417(15) 1 d D U P A 2
C29A C 0.293(4) 0.121(3) 0.579(4) 0.086(12) Uani 0.417(15) 1 d D U P A 2
H29D H 0.2893 0.0763 0.6103 0.128 Uiso 0.417(15) 1 calc R U P A 2
H29E H 0.3486 0.1154 0.5540 0.128 Uiso 0.417(15) 1 calc R U P A 2
H29F H 0.3122 0.1613 0.6207 0.128 Uiso 0.417(15) 1 calc R U P A 2
C30A C 0.187(6) 0.203(2) 0.455(4) 0.084(12) Uani 0.417(15) 1 d D U P A 2
H30D H 0.2425 0.1971 0.4299 0.126 Uiso 0.417(15) 1 calc R U P A 2
H30E H 0.1150 0.2132 0.4067 0.126 Uiso 0.417(15) 1 calc R U P A 2
H30F H 0.2084 0.2432 0.4978 0.126 Uiso 0.417(15) 1 calc R U P A 2
C31A C 0.095(4) 0.142(3) 0.543(4) 0.092(11) Uani 0.417(15) 1 d D U P A 2
H31D H 0.0914 0.0969 0.5730 0.139 Uiso 0.417(15) 1 calc R U P A 2
H31E H 0.1154 0.1817 0.5858 0.139 Uiso 0.417(15) 1 calc R U P A 2
H31F H 0.0221 0.1518 0.4947 0.139 Uiso 0.417(15) 1 calc R U P A 2
C32A C 0.180(3) -0.1320(18) 0.455(2) 0.052(5) Uani 0.417(15) 1 d D U P A 2
N2A N 0.195(5) 0.1094(12) 0.165(3) 0.052(6) Uani 0.417(15) 1 d D U P A 2
N6A N 0.428(3) -0.0868(15) 0.4855(17) 0.056(5) Uani 0.417(15) 1 d D U P A 2
O2A O 0.263(4) 0.202(2) 0.263(3) 0.064(9) Uani 0.417(15) 1 d D U P A 2
O5A O 0.573(3) -0.008(2) 0.558(2) 0.072(8) Uani 0.417(15) 1 d D U P A 2
C3A C 0.097(5) 0.156(2) 0.115(2) 0.055(7) Uani 0.417(15) 1 d D U P A 2
H3C H 0.1159 0.2073 0.1311 0.066 Uiso 0.417(15) 1 calc R U P A 2
H3D H 0.0350 0.1428 0.1315 0.066 Uiso 0.417(15) 1 calc R U P A 2
C4A C 0.065(4) 0.1445(12) 0.015(2) 0.056(6) Uani 0.417(15) 1 d D U P A 2
H4C H 0.0023 0.1763 -0.0198 0.068 Uiso 0.417(15) 1 calc R U P A 2
H4D H 0.1280 0.1565 -0.0005 0.068 Uiso 0.417(15) 1 calc R U P A 2
C9A C 0.443(5) -0.1274(17) 0.568(2) 0.061(6) Uani 0.417(15) 1 d D U P A 2
H9C H 0.3696 -0.1366 0.5697 0.073 Uiso 0.417(15) 1 calc R U P A 2
H9D H 0.4873 -0.0986 0.6218 0.073 Uiso 0.417(15) 1 calc R U P A 2
C10A C 0.501(3) -0.1988(16) 0.569(2) 0.066(7) Uani 0.417(15) 1 d D U P A 2
H10D H 0.5718 -0.1900 0.5644 0.079 Uiso 0.417(15) 1 calc R U P A 2
H10C H 0.5154 -0.2249 0.6259 0.079 Uiso 0.417(15) 1 calc R U P A 2
C41A C 0.269(3) 0.1386(18) 0.237(2) 0.045(6) Uani 0.417(15) 1 d D U P A 2
C42A C 0.368(3) 0.0965(16) 0.294(2) 0.048(5) Uani 0.417(15) 1 d D U P A 2
C43A C 0.459(3) 0.103(2) 0.272(3) 0.059(6) Uani 0.417(15) 1 d D U P A 2
H43A H 0.4522 0.1306 0.2211 0.071 Uiso 0.417(15) 1 calc R U P A 2
C44A C 0.560(4) 0.071(3) 0.322(4) 0.065(5) Uani 0.417(15) 1 d D U P A 2
C45A C 0.563(4) 0.024(3) 0.390(4) 0.059(6) Uani 0.417(15) 1 d D U P A 2
H45A H 0.6289 -0.0012 0.4238 0.071 Uiso 0.417(15) 1 calc R U P A 2
C46A C 0.469(3) 0.014(2) 0.410(3) 0.051(5) Uani 0.417(15) 1 d D U P A 2
C47A C 0.374(3) 0.052(3) 0.365(3) 0.042(6) Uani 0.417(15) 1 d D U P A 2
H47A H 0.3128 0.0482 0.3811 0.050 Uiso 0.417(15) 1 calc R U P A 2
C48A C 0.661(3) 0.072(2) 0.295(2) 0.072(6) Uani 0.417(15) 1 d D U P A 2
C49A C 0.652(4) 0.010(3) 0.231(3) 0.084(10) Uani 0.417(15) 1 d D U P A 2
H49D H 0.5834 0.0144 0.1773 0.126 Uiso 0.417(15) 1 calc R U P A 2
H49E H 0.7153 0.0113 0.2143 0.126 Uiso 0.417(15) 1 calc R U P A 2
H49F H 0.6520 -0.0361 0.2609 0.126 Uiso 0.417(15) 1 calc R U P A 2
C50A C 0.654(4) 0.143(2) 0.248(3) 0.069(9) Uani 0.417(15) 1 d D U P A 2
H50D H 0.5861 0.1450 0.1932 0.103 Uiso 0.417(15) 1 calc R U P A 2
H50E H 0.6552 0.1825 0.2878 0.103 Uiso 0.417(15) 1 calc R U P A 2
H50F H 0.7181 0.1475 0.2316 0.103 Uiso 0.417(15) 1 calc R U P A 2
C51A C 0.765(3) 0.067(3) 0.379(3) 0.084(11) Uani 0.417(15) 1 d D U P A 2
H51D H 0.7683 0.1074 0.4184 0.126 Uiso 0.417(15) 1 calc R U P A 2
H51E H 0.7661 0.0213 0.4098 0.126 Uiso 0.417(15) 1 calc R U P A 2
H51F H 0.8295 0.0687 0.3632 0.126 Uiso 0.417(15) 1 calc R U P A 2
C52A C 0.491(3) -0.0312(16) 0.4905(19) 0.055(6) Uani 0.417(15) 1 d D U P A 2
N3A N 0.067(7) -0.0735(18) -0.0071(17) 0.050(5) Uani 0.417(15) 1 d D U P A 2
N7A N 0.320(5) -0.2785(13) 0.324(3) 0.054(6) Uani 0.417(15) 1 d D U P A 2
O3A O 0.013(3) -0.182(2) -0.079(2) 0.053(8) Uani 0.417(15) 1 d D U P A 2
O6A O 0.233(3) -0.3712(18) 0.230(3) 0.047(9) Uani 0.417(15) 1 d D U P A 2
C5A C 0.035(5) -0.0367(17) -0.095(2) 0.048(6) Uani 0.417(15) 1 d D U P A 2
H5C H -0.0445 -0.0459 -0.1324 0.057 Uiso 0.417(15) 1 calc R U P A 2
H5D H 0.0780 -0.0570 -0.1272 0.057 Uiso 0.417(15) 1 calc R U P A 2
C6A C 0.054(4) 0.0440(17) -0.0843(19) 0.054(5) Uani 0.417(15) 1 d D U P A 2
H6C H 0.1313 0.0552 -0.0749 0.065 Uiso 0.417(15) 1 calc R U P A 2
H6D H 0.0040 0.0694 -0.1390 0.065 Uiso 0.417(15) 1 calc R U P A 2
C11A C 0.407(5) -0.330(2) 0.376(3) 0.062(8) Uani 0.417(15) 1 d D U P A 2
H11C H 0.4478 -0.3456 0.3399 0.075 Uiso 0.417(15) 1 calc R U P A 2
H11D H 0.3730 -0.3729 0.3904 0.075 Uiso 0.417(15) 1 calc R U P A 2
C12A C 0.488(3) -0.2960(18) 0.463(2) 0.062(6) Uani 0.417(15) 1 d D U P A 2
H12C H 0.5194 -0.3336 0.5099 0.074 Uiso 0.417(15) 1 calc R U P A 2
H12D H 0.5499 -0.2727 0.4535 0.074 Uiso 0.417(15) 1 calc R U P A 2
C61A C 0.046(3) -0.1422(17) -0.009(2) 0.047(5) Uani 0.417(15) 1 d D U P A 2
C62A C 0.056(3) -0.1840(15) 0.071(2) 0.044(5) Uani 0.417(15) 1 d D U P A 2
C63A C -0.035(3) -0.182(2) 0.093(3) 0.048(6) Uani 0.417(15) 1 d D U P A 2
H63A H -0.0979 -0.1550 0.0555 0.058 Uiso 0.417(15) 1 calc R U P A 2
C64A C -0.040(4) -0.216(3) 0.167(3) 0.052(5) Uani 0.417(15) 1 d D U P A 2
C65A C 0.051(4) -0.260(3) 0.215(3) 0.052(6) Uani 0.417(15) 1 d D U P A 2
H65A H 0.0478 -0.2908 0.2605 0.063 Uiso 0.417(15) 1 calc R U P A 2
C66A C 0.146(3) -0.260(3) 0.197(3) 0.048(5) Uani 0.417(15) 1 d D U P A 2
C67A C 0.149(3) -0.223(3) 0.124(3) 0.049(6) Uani 0.417(15) 1 d D U P A 2
H67A H 0.2129 -0.2236 0.1115 0.059 Uiso 0.417(15) 1 calc R U P A 2
C68A C -0.147(3) -0.2144(18) 0.183(2) 0.065(6) Uani 0.417(15) 1 d D U P A 2
C69A C -0.176(4) -0.1354(19) 0.188(4) 0.071(10) Uani 0.417(15) 1 d D U P A 2
H69D H -0.1902 -0.1120 0.1301 0.106 Uiso 0.417(15) 1 calc R U P A 2
H69E H -0.2420 -0.1322 0.2006 0.106 Uiso 0.417(15) 1 calc R U P A 2
H69F H -0.1140 -0.1113 0.2352 0.106 Uiso 0.417(15) 1 calc R U P A 2
C70A C -0.242(3) -0.249(3) 0.105(3) 0.077(10) Uani 0.417(15) 1 d D U P A 2
H70D H -0.2535 -0.2221 0.0495 0.115 Uiso 0.417(15) 1 calc R U P A 2
H70E H -0.2232 -0.2990 0.0980 0.115 Uiso 0.417(15) 1 calc R U P A 2
H70F H -0.3091 -0.2471 0.1158 0.115 Uiso 0.417(15) 1 calc R U P A 2
C71A C -0.124(4) -0.253(3) 0.270(3) 0.074(9) Uani 0.417(15) 1 d D U P A 2
H71D H -0.0631 -0.2287 0.3183 0.111 Uiso 0.417(15) 1 calc R U P A 2
H71E H -0.1905 -0.2511 0.2829 0.111 Uiso 0.417(15) 1 calc R U P A 2
H71F H -0.1046 -0.3029 0.2651 0.111 Uiso 0.417(15) 1 calc R U P A 2
C72A C 0.238(3) -0.3057(18) 0.254(2) 0.049(6) Uani 0.417(15) 1 d D U P A 2
N4 N 0.0332(11) 0.0683(6) -0.0067(9) 0.053(3) Uani 1 1 d D U . . .
N8 N 0.4269(11) -0.2418(7) 0.4922(9) 0.060(3) Uani 1 1 d D U . . .
K1 K 0.1454(7) 0.3157(3) 0.2450(4) 0.115(3) Uani 1 1 d D U . . .
K2 K 0.3174(7) 0.5054(3) 0.2799(3) 0.106(2) Uani 1 1 d D U . . .
O1S O 0.210(2) 0.4287(10) 0.3627(16) 0.119(7) Uani 0.75 1 d D U P A .
O2S O 0.291(2) 0.3801(10) 0.1866(17) 0.124(7) Uani 0.75 1 d D U P A .

loop_
_atom_site_aniso_label
_atom_site_aniso_U_11
_atom_site_aniso_U_22
_atom_site_aniso_U_33
_atom_site_aniso_U_23
_atom_site_aniso_U_13
_atom_site_aniso_U_12
Sn1 0.0374(6) 0.0229(5) 0.0389(5) 0.0028(4) 0.0022(4) 0.0025(4)
Sn2 0.0437(6) 0.0258(5) 0.0384(5) 0.0050(4) -0.0044(5) -0.0004(5)
Se1 0.0319(9) 0.0227(7) 0.0360(9) -0.0001(6) 0.0036(7) 0.0029(7)
Se2 0.0560(14) 0.0525(14) 0.0618(13) 0.0069(10) 0.0231(11) -0.0013(11)
Se3 0.0748(18) 0.0686(16) 0.0747(16) -0.0132(13) 0.0307(14) 0.0027(13)
Se4 0.0723(18) 0.0740(18) 0.105(2) -0.0070(15) 0.0414(16) 0.0098(14)
Se5 0.0787(19) 0.0479(13) 0.104(2) -0.0065(13) 0.0326(16) 0.0105(13)
Se6 0.0402(11) 0.0460(12) 0.0794(15) 0.0058(12) 0.0031(10) 0.0037(11)
Se1A 0.057(7) 0.017(5) 0.039(5) -0.003(4) -0.007(5) 0.002(5)
Se2A 0.085(9) 0.081(11) 0.072(10) 0.003(9) 0.026(8) -0.001(8)
Se3A 0.102(12) 0.108(12) 0.141(14) -0.004(10) 0.061(11) -0.004(9)
Se4A 0.096(13) 0.115(13) 0.120(12) -0.005(10) 0.048(10) -0.013(10)
Se5A 0.110(12) 0.123(16) 0.127(10) -0.005(10) 0.044(9) -0.012(11)
Se6A 0.078(9) 0.043(9) 0.097(10) 0.003(8) 0.022(8) 0.008(8)
N1 0.044(6) 0.023(8) 0.042(6) -0.009(5) 0.000(5) 0.002(5)
N5 0.060(7) 0.032(6) 0.036(7) -0.004(5) 0.002(6) -0.005(5)
O1 0.048(11) 0.045(15) 0.065(12) -0.023(11) 0.003(9) 0.004(11)
O4 0.12(3) 0.078(16) 0.055(9) -0.005(9) 0.028(13) -0.009(16)
C1 0.047(7) 0.023(10) 0.044(7) -0.011(6) 0.001(6) 0.007(6)
C2 0.055(7) 0.029(10) 0.037(9) -0.009(7) -0.007(6) -0.002(6)
C7 0.064(8) 0.034(7) 0.033(10) -0.005(7) 0.003(7) -0.004(6)
C8 0.071(7) 0.034(11) 0.052(9) 0.009(7) -0.005(6) -0.008(6)
C21 0.044(8) 0.023(9) 0.045(6) -0.013(5) 0.007(5) -0.005(7)
C22 0.033(8) 0.036(8) 0.045(6) -0.006(5) 0.014(5) -0.016(6)
C23 0.047(10) 0.037(8) 0.049(6) -0.008(6) 0.017(6) -0.017(7)
C24 0.071(11) 0.045(8) 0.051(6) -0.009(5) 0.014(7) -0.006(7)
C25 0.058(12) 0.044(7) 0.053(8) -0.007(6) 0.015(8) -0.010(7)
C26 0.062(11) 0.039(7) 0.052(7) -0.005(5) 0.009(7) -0.006(7)
C27 0.043(11) 0.034(8) 0.053(7) -0.004(5) 0.012(7) -0.015(7)
C28 0.087(11) 0.050(9) 0.053(8) -0.011(7) 0.013(8) -0.002(8)
C29 0.089(16) 0.069(18) 0.049(9) -0.014(9) 0.015(9) 0.010(13)
C30 0.077(19) 0.059(12) 0.055(14) -0.006(10) 0.004(13) -0.006(12)
C31 0.092(13) 0.057(16) 0.067(17) -0.012(13) 0.020(11) 0.001(11)
C32 0.072(11) 0.035(7) 0.045(7) -0.008(5) 0.009(7) -0.005(6)
N2 0.056(8) 0.021(5) 0.047(7) 0.003(5) -0.001(6) -0.001(5)
N6 0.072(11) 0.035(6) 0.041(6) 0.002(4) -0.011(6) -0.006(6)
O2 0.095(11) 0.024(6) 0.062(14) -0.003(6) -0.011(10) 0.000(6)
O5 0.067(12) 0.034(8) 0.042(6) -0.011(6) -0.005(7) -0.005(8)
C3 0.062(10) 0.025(7) 0.052(8) 0.007(5) -0.002(7) 0.001(7)
C4 0.060(11) 0.033(6) 0.050(8) 0.007(5) -0.004(7) 0.000(6)
C9 0.074(13) 0.047(7) 0.042(7) 0.008(6) -0.014(7) -0.009(8)
C10 0.070(9) 0.047(7) 0.045(8) 0.012(6) -0.009(7) -0.009(7)
C41 0.053(7) 0.024(6) 0.048(8) 0.001(5) 0.002(6) -0.003(5)
C42 0.052(6) 0.028(7) 0.044(7) 0.000(6) 0.005(5) -0.002(5)
C43 0.054(7) 0.048(10) 0.060(9) 0.001(8) 0.013(6) -0.001(6)
C44 0.056(7) 0.058(10) 0.068(8) 0.007(8) 0.015(6) 0.004(7)
C45 0.057(8) 0.047(10) 0.060(8) -0.001(8) 0.010(7) 0.001(7)
C46 0.053(7) 0.034(8) 0.047(6) -0.002(6) 0.001(5) 0.000(6)
C47 0.047(8) 0.021(8) 0.036(7) -0.008(6) 0.002(6) -0.006(6)
C48 0.061(8) 0.080(11) 0.083(10) 0.005(9) 0.025(7) 0.004(7)
C49 0.077(17) 0.083(12) 0.088(18) 0.008(10) 0.046(15) 0.005(10)
C50 0.070(17) 0.11(2) 0.088(11) 0.015(11) 0.027(10) -0.001(15)
C51 0.064(13) 0.086(16) 0.087(15) 0.001(13) 0.028(11) -0.001(12)
C52 0.061(10) 0.033(6) 0.041(6) -0.004(4) -0.003(6) -0.006(6)
N3 0.051(10) 0.031(5) 0.048(6) -0.002(4) 0.005(6) -0.005(5)
N7 0.046(7) 0.029(6) 0.055(8) 0.002(5) 0.004(6) -0.004(5)
O3 0.066(16) 0.042(9) 0.053(7) -0.003(6) -0.002(8) -0.011(10)
O6 0.065(14) 0.028(6) 0.057(13) 0.002(6) -0.007(12) -0.007(6)
C5 0.073(14) 0.035(7) 0.048(7) 0.000(5) 0.004(7) -0.001(7)
C6 0.069(13) 0.035(7) 0.047(6) 0.002(5) 0.003(7) -0.001(7)
C11 0.050(11) 0.036(7) 0.066(8) 0.007(6) -0.004(8) -0.004(7)
C12 0.061(10) 0.039(8) 0.066(8) 0.008(6) -0.008(7) -0.005(7)
C61 0.052(11) 0.033(6) 0.051(6) -0.001(4) -0.001(6) -0.008(6)
C62 0.038(8) 0.020(7) 0.049(6) -0.006(5) 0.000(5) -0.003(6)
C63 0.041(8) 0.032(9) 0.055(8) -0.003(7) 0.005(6) -0.001(7)
C64 0.046(7) 0.040(9) 0.061(8) 0.003(7) 0.011(6) 0.004(6)
C65 0.044(7) 0.037(10) 0.055(9) -0.001(8) 0.009(6) -0.001(6)
C66 0.045(7) 0.029(7) 0.052(7) 0.001(6) 0.008(5) -0.001(6)
C67 0.038(8) 0.028(8) 0.051(7) 0.001(7) 0.005(6) 0.000(6)
C68 0.050(8) 0.067(10) 0.073(10) 0.006(8) 0.020(7) 0.008(7)
C69 0.070(13) 0.088(15) 0.086(16) 0.015(13) 0.024(12) 0.025(12)
C70 0.072(16) 0.076(11) 0.081(17) 0.002(10) 0.025(14) -0.005(10)
C71 0.044(13) 0.062(15) 0.075(10) 0.007(9) 0.024(9) 0.001(12)
C72 0.045(7) 0.026(6) 0.054(8) 0.000(5) 0.005(6) -0.002(5)
N1A 0.042(6) 0.029(10) 0.046(6) -0.001(6) 0.000(5) 0.003(6)
N5A 0.061(8) 0.032(7) 0.041(8) -0.003(6) 0.004(6) -0.004(6)
O1A 0.042(11) 0.05(2) 0.050(14) -0.004(14) 0.004(9) 0.004(13)
O4A 0.09(2) 0.057(17) 0.060(13) 0.007(12) 0.028(16) 0.002(16)
C1A 0.048(9) 0.034(12) 0.048(7) 0.000(7) -0.002(6) 0.004(8)
C2A 0.057(7) 0.036(12) 0.047(10) 0.003(9) -0.003(6) 0.001(6)
C7A 0.070(9) 0.041(9) 0.049(11) 0.004(8) -0.002(8) -0.008(7)
C8A 0.071(8) 0.038(10) 0.054(12) 0.010(9) -0.002(7) -0.007(6)
C21A 0.039(9) 0.034(11) 0.050(6) -0.006(6) 0.003(5) -0.002(8)
C22A 0.050(10) 0.035(9) 0.051(6) -0.006(5) 0.003(6) -0.002(7)
C23A 0.051(12) 0.038(9) 0.054(7) -0.008(6) 0.012(8) -0.008(8)
C24A 0.070(12) 0.041(8) 0.055(7) -0.008(6) 0.009(7) -0.006(7)
C25A 0.061(14) 0.040(8) 0.055(8) -0.005(6) 0.012(9) -0.007(8)
C26A 0.061(11) 0.035(7) 0.051(7) -0.002(5) 0.008(7) -0.005(7)
C27A 0.061(9) 0.036(9) 0.052(7) -0.004(6) 0.007(6) 0.001(7)
C28A 0.090(13) 0.047(10) 0.064(9) -0.014(8) 0.001(9) 0.000(9)
C29A 0.096(15) 0.06(2) 0.068(15) -0.021(14) -0.006(12) 0.005(13)
C30A 0.09(2) 0.053(12) 0.077(17) -0.007(12) -0.005(17) -0.004(13)
C31A 0.099(17) 0.08(2) 0.077(18) -0.021(16) 0.011(15) 0.001(15)
C32A 0.067(11) 0.032(7) 0.047(8) -0.002(6) 0.013(8) -0.004(7)
N2A 0.061(9) 0.022(6) 0.048(8) 0.002(5) -0.004(7) 0.000(5)
N6A 0.062(10) 0.038(7) 0.040(7) 0.003(5) -0.007(6) -0.005(7)
O2A 0.085(12) 0.027(7) 0.049(13) -0.003(7) -0.006(10) 0.005(7)
O5A 0.073(12) 0.062(13) 0.052(9) -0.006(9) -0.007(9) -0.015(11)
C3A 0.063(10) 0.025(9) 0.053(9) 0.004(6) -0.003(7) 0.003(8)
C4A 0.060(12) 0.032(6) 0.052(9) 0.004(5) -0.004(8) 0.003(6)
C9A 0.067(13) 0.045(8) 0.042(8) 0.010(6) -0.006(7) -0.006(8)
C10A 0.068(11) 0.046(8) 0.050(8) 0.009(6) -0.011(7) -0.004(8)
C41A 0.052(7) 0.024(6) 0.044(8) 0.001(5) 0.004(6) -0.005(5)
C42A 0.053(7) 0.030(8) 0.047(8) 0.001(7) 0.004(6) -0.002(6)
C43A 0.056(7) 0.047(11) 0.063(10) 0.007(9) 0.013(7) 0.001(7)
C44A 0.057(7) 0.059(10) 0.070(9) 0.012(8) 0.015(6) 0.006(7)
C45A 0.057(8) 0.048(11) 0.059(9) 0.002(9) 0.008(7) 0.000(8)
C46A 0.054(8) 0.034(9) 0.047(7) -0.004(7) 0.001(6) -0.002(6)
C47A 0.049(8) 0.022(9) 0.038(8) -0.009(7) 0.000(6) -0.008(7)
C48A 0.060(9) 0.070(12) 0.082(11) 0.014(9) 0.023(8) 0.008(8)
C49A 0.068(19) 0.082(16) 0.097(16) 0.001(13) 0.029(14) 0.008(13)
C50A 0.073(19) 0.065(13) 0.072(17) 0.005(12) 0.034(15) 0.009(11)
C51A 0.062(12) 0.10(2) 0.084(14) 0.012(14) 0.021(11) 0.012(13)
C52A 0.062(9) 0.037(8) 0.044(7) -0.002(6) -0.001(6) -0.006(7)
N3A 0.059(11) 0.030(6) 0.046(6) -0.002(4) 0.005(6) -0.004(6)
N7A 0.055(8) 0.029(6) 0.054(8) 0.002(5) -0.003(7) 0.000(5)
O3A 0.057(18) 0.040(10) 0.054(8) -0.008(7) 0.012(9) -0.015(11)
O6A 0.041(13) 0.030(7) 0.062(14) -0.007(7) 0.012(11) 0.000(7)
C5A 0.052(14) 0.032(8) 0.046(7) 0.001(5) 0.006(7) 0.000(8)
C6A 0.065(13) 0.032(8) 0.047(7) 0.002(6) 0.003(8) -0.002(8)
C11A 0.055(11) 0.032(8) 0.068(9) 0.005(7) -0.009(9) -0.002(8)
C12A 0.058(9) 0.033(9) 0.063(9) 0.008(7) -0.007(7) -0.010(7)
C61A 0.047(12) 0.030(6) 0.049(6) -0.002(5) 0.002(7) -0.002(6)
C62A 0.046(8) 0.022(8) 0.046(7) -0.008(6) -0.001(6) -0.007(7)
C63A 0.047(9) 0.030(10) 0.052(9) -0.008(8) 0.002(7) -0.007(8)
C64A 0.048(7) 0.038(9) 0.059(9) 0.000(8) 0.009(6) 0.005(7)
C65A 0.048(7) 0.038(11) 0.059(10) 0.000(9) 0.008(7) 0.002(7)
C66A 0.047(7) 0.028(8) 0.054(8) -0.002(7) 0.005(6) 0.001(6)
C67A 0.047(9) 0.030(10) 0.053(8) -0.001(8) 0.002(7) -0.004(8)
C68A 0.053(8) 0.059(11) 0.077(11) -0.002(9) 0.019(8) 0.006(7)
C69A 0.057(19) 0.060(12) 0.09(2) -0.006(11) 0.017(16) 0.007(10)
C70A 0.065(13) 0.071(18) 0.081(15) -0.003(13) 0.016(11) -0.003(12)
C71A 0.059(18) 0.074(18) 0.081(13) 0.003(12) 0.020(11) 0.004(15)
C72A 0.049(8) 0.029(7) 0.053(8) -0.004(6) 0.003(7) 0.003(6)
N4 0.059(5) 0.033(4) 0.045(4) 0.004(3) 0.000(4) 0.002(4)
N8 0.063(6) 0.035(4) 0.049(5) 0.016(4) -0.010(4) -0.002(4)
K1 0.181(6) 0.060(3) 0.059(3) 0.002(2) 0.001(4) 0.056(4)
K2 0.164(6) 0.053(3) 0.053(3) 0.001(2) -0.007(3) 0.044(3)
O1S 0.176(18) 0.062(10) 0.097(12) -0.021(9) 0.032(13) 0.028(10)
O2S 0.202(18) 0.066(9) 0.078(13) -0.012(8) 0.031(13) 0.024(10)

loop_
_atom_type_symbol
_atom_type_description
_atom_type_scat_dispersion_real
_atom_type_scat_dispersion_imag
_atom_type_scat_source
C C 0.0033 0.0016 'International Tables Vol C Tables 4.2.6.8 and 6.1.1.4'
H H 0.0000 0.0000 'International Tables Vol C Tables 4.2.6.8 and 6.1.1.4'
N N 0.0061 0.0033 'International Tables Vol C Tables 4.2.6.8 and 6.1.1.4'
O O 0.0106 0.0060 'International Tables Vol C Tables 4.2.6.8 and 6.1.1.4'
K K 0.2009 0.2494 'International Tables Vol C Tables 4.2.6.8 and 6.1.1.4'
Se Se -0.0929 2.2259 'International Tables Vol C Tables 4.2.6.8 and 6.1.1.4'
Sn Sn -0.6537 1.4246 'International Tables Vol C Tables 4.2.6.8 and 6.1.1.4'

loop_
_geom_angle_atom_site_label_1
_geom_angle_atom_site_label_2
_geom_angle_atom_site_label_3
_geom_angle
_geom_angle_site_symmetry_1
_geom_angle_site_symmetry_3
N3 Sn1 N2 145.8(11) . .
N3 Sn1 N1 86.8(18) . .
N2 Sn1 N1 90.3(17) . .
N1A Sn1 N3A 88(3) . .
N1A Sn1 N2A 96(2) . .
N3A Sn1 N2A 145.4(16) . .
N3 Sn1 N4 71.2(10) . .
N1A Sn1 N4 77.0(12) . .
N2 Sn1 N4 74.9(7) . .
N1 Sn1 N4 77.7(9) . .
N3A Sn1 N4 70.8(13) . .
N2A Sn1 N4 76.7(9) . .
N1A Sn1 Se2A 154.7(13) . .
N3A Sn1 Se2A 67(2) . .
N2A Sn1 Se2A 101(2) . .
N4 Sn1 Se2A 89.1(6) . .
N3 Sn1 Se1 105.0(11) . .
N2 Sn1 Se1 107.0(7) . .
N1 Sn1 Se1 115.4(8) . .
N4 Sn1 Se1 166.6(3) . .
N1A Sn1 Se1A 83.9(12) . .
N3A Sn1 Se1A 111.1(9) . .
N2A Sn1 Se1A 103.5(13) . .
N4 Sn1 Se1A 160.8(5) . .
Se2A Sn1 Se1A 109.5(7) . .
N3 Sn1 Se2 88.8(15) . .
N2 Sn1 Se2 86.0(15) . .
N1 Sn1 Se2 166.2(8) . .
N4 Sn1 Se2 88.5(3) . .
Se1 Sn1 Se2 78.43(7) . .
N5A Sn2 N7A 85(2) . .
N5 Sn2 N7 90.1(15) . .
N5 Sn2 N6 95.8(13) . .
N7 Sn2 N6 146.8(9) . .
N5A Sn2 N6A 86.4(17) . .
N7A Sn2 N6A 147.2(14) . .
N5A Sn2 N8 72.8(11) . .
N7A Sn2 N8 69.8(12) . .
N5 Sn2 N8 76.6(8) . .
N7 Sn2 N8 74.1(9) . .
N6 Sn2 N8 75.6(7) . .
N6A Sn2 N8 77.4(9) . .
N5A Sn2 Se6A 150.6(11) . .
N7A Sn2 Se6A 67(2) . .
N6A Sn2 Se6A 111.2(13) . .
N8 Sn2 Se6A 87.8(6) . .
N5A Sn2 Se1A 85.6(11) . .
N7A Sn2 Se1A 111.6(9) . .
N6A Sn2 Se1A 99.4(10) . .
N8 Sn2 Se1A 158.3(5) . .
Se6A Sn2 Se1A 113.0(6) . .
N5 Sn2 Se1 114.4(7) . .
N7 Sn2 Se1 102.5(9) . .
N6 Sn2 Se1 104.6(6) . .
N8 Sn2 Se1 168.7(4) . .
N5 Sn2 Se6 168.0(7) . .
N7 Sn2 Se6 87.0(12) . .
N6 Sn2 Se6 80.5(10) . .
N8 Sn2 Se6 91.4(4) . .
Se1 Sn2 Se6 77.64(7) . .
Sn1 Se1 Sn2 144.20(8) . .
Se3 Se2 Sn1 99.84(12) . .
Se2 Se3 Se4 105.62(15) . .
Se5 Se4 Se3 114.89(16) . .
Se6 Se5 Se4 106.86(15) . .
Se5 Se6 Sn2 101.13(12) . .
C27A Se1A Sn2 106.3(10) . .
C27A Se1A Sn1 103.4(10) . .
Sn2 Se1A Sn1 150.2(8) . .
Se3A Se2A Sn1 152.1(13) . .
Se2A Se3A Se4A 100.2(13) . .
Se5A Se4A Se3A 100.4(14) . .
Se6A Se5A Se4A 100.9(13) . .
Se5A Se6A Sn2 144.3(12) . .
C21 N1 C1 118(2) . .
C21 N1 Sn1 117(2) . .
C1 N1 Sn1 106.5(16) . .
C32 N5 C7 124(2) . .
C32 N5 Sn2 114(2) . .
C7 N5 Sn2 104.1(16) . .
N1 C1 C2 112(2) . .
N4 C2 C1 111.4(18) . .
N5 C7 C8 111(2) . .
N8 C8 C7 109.0(19) . .
O1 C21 N1 122(2) . .
O1 C21 C22 113.7(19) . .
N1 C21 C22 121.7(18) . .
C23 C22 C27 117.7(17) . .
C23 C22 C21 118.9(18) . .
C27 C22 C21 123.3(17) . .
C24 C23 C22 124(2) . .
C25 C24 C23 116(2) . .
C25 C24 C28 127(2) . .
C23 C24 C28 116(2) . .
C24 C25 C26 123(2) . .
C25 C26 C27 119.2(17) . .
C25 C26 C32 119.1(18) . .
C27 C26 C32 121.3(17) . .
C22 C27 C26 119.5(16) . .
C30 C28 C31 109(2) . .
C30 C28 C29 110(2) . .
C31 C28 C29 110(2) . .
C30 C28 C24 111(2) . .
C31 C28 C24 109(3) . .
C29 C28 C24 108(2) . .
O4 C32 N5 119(2) . .
O4 C32 C26 117(2) . .
N5 C32 C26 123(2) . .
C41 N2 C3 114(2) . .
C41 N2 Sn1 131.4(19) . .
C3 N2 Sn1 113.2(15) . .
C52 N6 C9 112.4(19) . .
C52 N6 Sn2 134.9(17) . .
C9 N6 Sn2 110.6(15) . .
C41 O2 K1 137(3) . .
C52 O5 K2 131.6(18) . 2_646
N2 C3 C4 108(2) . .
N4 C4 C3 106.7(19) . .
N6 C9 C10 108(2) . .
N8 C10 C9 106.4(19) . .
O2 C41 N2 124(2) . .
O2 C41 C42 112.8(19) . .
N2 C41 C42 123.1(17) . .
C43 C42 C47 119.4(17) . .
C43 C42 C41 117.6(19) . .
C47 C42 C41 123.0(19) . .
C42 C43 C44 122(2) . .
C43 C44 C45 117(2) . .
C43 C44 C48 120(2) . .
C45 C44 C48 123(2) . .
C44 C45 C46 121(2) . .
C47 C46 C45 119.9(18) . .
C47 C46 C52 124.6(19) . .
C45 C46 C52 115.2(19) . .
C46 C47 C42 119.9(17) . .
C49 C48 C50 109(2) . .
C49 C48 C51 113(2) . .
C50 C48 C51 109(2) . .
C49 C48 C44 108(2) . .
C50 C48 C44 112(2) . .
C51 C48 C44 107(2) . .
O5 C52 N6 126(2) . .
O5 C52 C46 114(2) . .
N6 C52 C46 119(2) . .
C61 N3 C5 109.0(19) . .
C61 N3 Sn1 130.2(18) . .
C5 N3 Sn1 119.5(15) . .
C72 N7 C11 108(2) . .
C72 N7 Sn2 129(2) . .
C11 N7 Sn2 115.9(15) . .
C61 O3 K1 153(2) . 2_545
C72 O6 K2 139(2) . 1_545
N3 C5 C6 109.8(19) . .
N4 C6 C5 110.6(19) . .
N7 C11 C12 113(2) . .
N7 C11 K2 112.0(13) . 1_545
C12 C11 K2 134.9(17) . 1_545
N8 C12 C11 113(2) . .
O3 C61 N3 124(2) . .
O3 C61 C62 114.2(17) . .
N3 C61 C62 121.4(17) . .
C67 C62 C63 121.1(17) . .
C67 C62 C61 122.3(18) . .
C63 C62 C61 116.5(18) . .
C64 C63 C62 123(2) . .
C63 C64 C65 115(2) . .
C63 C64 C68 123(2) . .
C65 C64 C68 121(2) . .
C64 C65 C66 123(2) . .
C67 C66 C65 120.6(17) . .
C67 C66 C72 124.9(18) . .
C65 C66 C72 114.4(18) . .
C66 C67 C62 117.1(17) . .
C71 C68 C70 109(2) . .
C71 C68 C64 109(2) . .
C70 C68 C64 107(2) . .
C71 C68 C69 112(2) . .
C70 C68 C69 111(2) . .
C64 C68 C69 108(2) . .
O6 C72 N7 124(2) . .
O6 C72 C66 116(2) . .
N7 C72 C66 120(2) . .
C21A N1A C1A 127(3) . .
C21A N1A Sn1 123(3) . .
C1A N1A Sn1 103(2) . .
C32A N5A C7A 106(3) . .
C32A N5A Sn2 124(3) . .
C7A N5A Sn2 119(2) . .
N1A C1A C2A 111(3) . .
N4 C2A C1A 113(2) . .
N5A C7A C8A 112(2) . .
N8 C8A C7A 117(2) . .
O1A C21A N1A 122(3) . .
O1A C21A C22A 112(2) . .
N1A C21A C22A 125(2) . .
C27A C22A C23A 120(2) . .
C27A C22A C21A 120(2) . .
C23A C22A C21A 120(2) . .
C24A C23A C22A 124(2) . .
C23A C24A C25A 114(2) . .
C23A C24A C28A 125(3) . .
C25A C24A C28A 121(3) . .
C26A C25A C24A 124(2) . .
C25A C26A C27A 120(2) . .
C25A C26A C32A 119(2) . .
C27A C26A C32A 121(2) . .
C22A C27A C26A 117.6(19) . .
C22A C27A Se1A 110(3) . .
C26A C27A Se1A 103(3) . .
C30A C28A C31A 111(3) . .
C30A C28A C24A 112(3) . .
C31A C28A C24A 106(3) . .
C30A C28A C29A 108(2) . .
C31A C28A C29A 108(3) . .
C24A C28A C29A 111(3) . .
O4A C32A N5A 120(3) . .
O4A C32A C26A 116(2) . .
N5A C32A C26A 123(2) . .
C41A N2A C3A 115(3) . .
C41A N2A Sn1 136(2) . .
C3A N2A Sn1 106(2) . .
C52A N6A C9A 120(3) . .
C52A N6A Sn2 128(2) . .
C9A N6A Sn2 106.7(19) . .
C41A O2A K1 147(3) . .
C52A O5A K2 153(3) . 2_646
N2A C3A C4A 108(3) . .
N4 C4A C3A 109(2) . .
N6A C9A C10A 109(3) . .
N8 C10A C9A 108(2) . .
O2A C41A N2A 124(3) . .
O2A C41A C42A 116(2) . .
N2A C41A C42A 120(2) . .
C43A C42A C47A 120(2) . .
C43A C42A C41A 116(2) . .
C47A C42A C41A 124(2) . .
C44A C43A C42A 123(2) . .
C43A C44A C45A 116(3) . .
C43A C44A C48A 124(3) . .
C45A C44A C48A 119(3) . .
C44A C45A C46A 121(2) . .
C47A C46A C45A 121(2) . .
C47A C46A C52A 125(2) . .
C45A C46A C52A 114(2) . .
C46A C47A C42A 118.7(19) . .
C51A C48A C49A 111(3) . .
C51A C48A C50A 111(3) . .
C49A C48A C50A 110(2) . .
C51A C48A C44A 108(3) . .
C49A C48A C44A 110(3) . .
C50A C48A C44A 106(3) . .
O5A C52A N6A 128(3) . .
O5A C52A C46A 112(2) . .
N6A C52A C46A 120(2) . .
C61A N3A C5A 117(2) . .
C61A N3A Sn1 127(2) . .
C5A N3A Sn1 116.1(17) . .
C72A N7A C11A 116(2) . .
C72A N7A Sn2 129(2) . .
C11A N7A Sn2 115(2) . .
C61A O3A K1 140(3) . 2_545
C72A O6A K2 144(3) . 1_545
N3A C5A C6A 112(2) . .
N4 C6A C5A 109(2) . .
N7A C11A C12A 112(2) . .
N7A C11A K2 105.2(18) . 1_545
C12A C11A K2 141(2) . 1_545
N8 C12A C11A 108(2) . .
O3A C61A N3A 126(3) . .
O3A C61A C62A 111(2) . .
N3A C61A C62A 123(2) . .
C67A C62A C63A 120(2) . .
C67A C62A C61A 125(2) . .
C63A C62A C61A 116(2) . .
C64A C63A C62A 124(2) . .
C63A C64A C65A 115(2) . .
C63A C64A C68A 120(3) . .
C65A C64A C68A 124(3) . .
C64A C65A C66A 122(2) . .
C67A C66A C65A 121(2) . .
C67A C66A C72A 122(2) . .
C65A C66A C72A 117(2) . .
C62A C67A C66A 118.2(19) . .
C71A C68A C70A 112(2) . .
C71A C68A C69A 111(2) . .
C70A C68A C69A 108(2) . .
C71A C68A C64A 107(3) . .
C70A C68A C64A 111(3) . .
C69A C68A C64A 107(3) . .
O6A C72A N7A 124(3) . .
O6A C72A C66A 115(2) . .
N7A C72A C66A 121(2) . .
C6 N4 C4 108.7(17) . .
C6A N4 C4A 112(2) . .
C6A N4 C2A 112(2) . .
C4A N4 C2A 110(2) . .
C6 N4 C2 111.1(18) . .
C4 N4 C2 110.8(18) . .
C6 N4 Sn1 108.9(14) . .
C6A N4 Sn1 106.0(16) . .
C4 N4 Sn1 107.8(13) . .
C4A N4 Sn1 108.5(15) . .
C2A N4 Sn1 108.3(14) . .
C2 N4 Sn1 109.4(12) . .
C12 N8 C8 110.8(19) . .
C8A N8 C10A 113(2) . .
C8A N8 C12A 107(2) . .
C10A N8 C12A 112(2) . .
C12 N8 C10 108.6(17) . .
C8 N8 C10 111.2(19) . .
C8A N8 Sn2 112.4(14) . .
C12 N8 Sn2 107.8(14) . .
C8 N8 Sn2 110.0(12) . .
C10A N8 Sn2 107.6(15) . .
C12A N8 Sn2 104.7(16) . .
C10 N8 Sn2 108.3(13) . .
O2A K1 O3A 108.7(13) . 2
O3 K1 O2 100.0(11) 2 .
O3 K1 O1S 126.1(9) 2 .
O2A K1 O1S 123.0(11) . .
O3A K1 O1S 126.4(10) 2 .
O2 K1 O1S 123.8(9) . .
O3 K1 O2S 79.1(10) 2 .
O2A K1 O2S 85.5(15) . .
O3A K1 O2S 90.6(11) 2 .
O2 K1 O2S 78.0(11) . .
O1S K1 O2S 81.1(7) . .
O3 K1 K2 99.3(7) 2 .
O2A K1 K2 114.3(12) . .
O3A K1 K2 106.8(8) 2 .
O2 K1 K2 109.2(9) . .
O1S K1 K2 41.1(5) . .
O2S K1 K2 41.1(4) . .
O5A K2 O6A 115.3(13) 2_656 1_565
O6 K2 O5 110.4(8) 1_565 2_656
O5A K2 O2S 113.7(10) 2_656 .
O6A K2 O2S 130.6(11) 1_565 .
O6 K2 O2S 133.5(9) 1_565 .
O5 K2 O2S 116.0(8) 2_656 .
O5A K2 O1S 67.3(12) 2_656 .
O6A K2 O1S 112.3(12) 1_565 .
O6 K2 O1S 101.5(10) 1_565 .
O5 K2 O1S 90.1(8) 2_656 .
O2S K2 O1S 81.6(7) . .
O6 K2 C11 48.3(8) 1_565 1_565
O5 K2 C11 63.1(7) 2_656 1_565
O2S K2 C11 168.1(11) . 1_565
O1S K2 C11 110.0(10) . 1_565
O5A K2 C11A 69.6(12) 2_656 1_565
O6A K2 C11A 50.7(10) 1_565 1_565
O2S K2 C11A 164.2(14) . 1_565
O1S K2 C11A 113.2(14) . 1_565
O5A K2 K1 96.7(11) 2_656 .
O6A K2 K1 125.6(9) 1_565 .
O6 K2 K1 119.1(7) 1_565 .
O5 K2 K1 114.0(5) 2_656 .
O2S K2 K1 41.4(5) . .
O1S K2 K1 41.4(4) . .
C11 K2 K1 150.5(10) 1_565 .
C11A K2 K1 154.1(14) 1_565 .
K2 O1S K1 97.5(7) . .
K2 O2S K1 97.5(8) . .

loop_
_geom_bond_atom_site_label_1
_geom_bond_atom_site_label_2
_geom_bond_distance
_geom_bond_site_symmetry_2
Sn1 N3 2.235(16) .
Sn1 N1A 2.24(2) .
Sn1 N2 2.243(16) .
Sn1 N1 2.243(17) .
Sn1 N3A 2.245(19) .
Sn1 N2A 2.250(19) .
Sn1 N4 2.354(14) .
Sn1 Se2A 2.418(17) .
Sn1 Se1 2.5784(19) .
Sn1 Se1A 2.597(11) .
Sn1 Se2 2.727(3) .
Sn2 N5A 2.23(2) .
Sn2 N7A 2.239(19) .
Sn2 N5 2.241(18) .
Sn2 N7 2.248(17) .
Sn2 N6 2.251(16) .
Sn2 N6A 2.256(19) .
Sn2 N8 2.343(14) .
Sn2 Se6A 2.420(17) .
Sn2 Se1A 2.507(11) .
Sn2 Se1 2.605(2) .
Sn2 Se6 2.710(3) .
Se2 Se3 2.331(4) .
Se3 Se4 2.338(4) .
Se4 Se5 2.336(5) .
Se5 Se6 2.323(4) .
Se1A C27A 2.27(6) .
Se2A Se3A 2.22(2) .
Se3A Se4A 2.34(2) .
Se4A Se5A 2.34(2) .
Se5A Se6A 2.26(2) .
N1 C21 1.285(19) .
N1 C1 1.48(2) .
N5 C32 1.30(2) .
N5 C7 1.47(2) .
O1 C21 1.267(19) .
O4 C32 1.27(2) .
C1 C2 1.53(2) .
C2 N4 1.495(19) .
C7 C8 1.53(2) .
C8 N8 1.47(2) .
C21 C22 1.476(19) .
C22 C23 1.401(19) .
C22 C27 1.402(19) .
C23 C24 1.39(2) .
C24 C25 1.38(2) .
C24 C28 1.56(3) .
C25 C26 1.39(2) .
C26 C27 1.420(19) .
C26 C32 1.505(19) .
C28 C30 1.51(2) .
C28 C31 1.51(2) .
C28 C29 1.52(2) .
N2 C41 1.302(19) .
N2 C3 1.49(2) .
N6 C52 1.305(19) .
N6 C9 1.49(2) .
O2 C41 1.259(18) .
O2 K1 2.70(3) .
O5 C52 1.274(19) .
O5 K2 2.68(2) 2_646
C3 C4 1.53(2) .
C4 N4 1.475(19) .
C9 C10 1.52(2) .
C10 N8 1.486(19) .
C41 C42 1.479(19) .
C42 C43 1.39(2) .
C42 C47 1.393(19) .
C43 C44 1.39(2) .
C44 C45 1.40(2) .
C44 C48 1.57(3) .
C45 C46 1.41(2) .
C46 C47 1.368(19) .
C46 C52 1.486(19) .
C48 C49 1.51(2) .
C48 C50 1.52(2) .
C48 C51 1.52(2) .
N3 C61 1.297(18) .
N3 C5 1.49(2) .
N7 C72 1.318(19) .
N7 C11 1.48(2) .
O3 C61 1.279(19) .
O3 K1 2.53(3) 2_545
O6 C72 1.264(19) .
O6 K2 2.64(3) 1_545
C5 C6 1.52(2) .
C6 N4 1.464(19) .
C11 C12 1.51(2) .
C11 K2 3.30(3) 1_545
C12 N8 1.466(19) .
C61 C62 1.481(19) .
C62 C67 1.391(18) .
C62 C63 1.39(2) .
C63 C64 1.39(2) .
C64 C65 1.39(2) .
C64 C68 1.52(3) .
C65 C66 1.40(2) .
C66 C67 1.376(19) .
C66 C72 1.473(19) .
C68 C71 1.50(2) .
C68 C70 1.52(2) .
C68 C69 1.53(2) .
N1A C21A 1.29(2) .
N1A C1A 1.49(2) .
N5A C32A 1.29(2) .
N5A C7A 1.47(2) .
O1A C21A 1.26(2) .
O4A C32A 1.27(2) .
C1A C2A 1.53(2) .
C2A N4 1.48(2) .
C7A C8A 1.50(2) .
C8A N8 1.46(2) .
C21A C22A 1.48(2) .
C22A C27A 1.38(2) .
C22A C23A 1.40(2) .
C23A C24A 1.39(2) .
C24A C25A 1.39(2) .
C24A C28A 1.52(4) .
C25A C26A 1.39(2) .
C26A C27A 1.41(2) .
C26A C32A 1.49(2) .
C28A C30A 1.51(2) .
C28A C31A 1.52(2) .
C28A C29A 1.53(2) .
N2A C41A 1.31(2) .
N2A C3A 1.49(2) .
N6A C52A 1.30(2) .
N6A C9A 1.49(2) .
O2A C41A 1.26(2) .
O2A K1 2.57(4) .
O5A C52A 1.27(2) .
O5A K2 2.46(3) 2_646
C3A C4A 1.53(2) .
C4A N4 1.48(2) .
C9A C10A 1.53(2) .
C10A N8 1.47(2) .
C41A C42A 1.48(2) .
C42A C43A 1.39(2) .
C42A C47A 1.39(2) .
C43A C44A 1.39(2) .
C44A C45A 1.39(2) .
C44A C48A 1.56(4) .
C45A C46A 1.41(2) .
C46A C47A 1.37(2) .
C46A C52A 1.49(2) .
C48A C51A 1.51(2) .
C48A C49A 1.51(2) .
C48A C50A 1.52(2) .
N3A C61A 1.30(2) .
N3A C5A 1.49(2) .
N7A C72A 1.31(2) .
N7A C11A 1.48(2) .
O3A C61A 1.27(2) .
O3A K1 2.68(4) 2_545
O6A C72A 1.27(2) .
O6A K2 2.53(4) 1_545
C5A C6A 1.52(2) .
C6A N4 1.47(2) .
C11A C12A 1.53(2) .
C11A K2 3.42(4) 1_545
C12A N8 1.48(2) .
C61A C62A 1.48(2) .
C62A C67A 1.38(2) .
C62A C63A 1.40(2) .
C63A C64A 1.39(2) .
C64A C65A 1.40(2) .
C64A C68A 1.53(4) .
C65A C66A 1.40(2) .
C66A C67A 1.38(2) .
C66A C72A 1.47(2) .
C68A C71A 1.50(2) .
C68A C70A 1.52(2) .
C68A C69A 1.52(2) .
K1 O3 2.53(3) 2
K1 O3A 2.68(4) 2
K1 O1S 2.735(18) .
K1 O2S 2.74(2) .
K1 K2 4.102(11) .
K2 O5A 2.46(3) 2_656
K2 O6A 2.53(4) 1_565
K2 O6 2.64(3) 1_565
K2 O5 2.68(2) 2_656
K2 O2S 2.720(19) .
K2 O1S 2.72(2) .
K2 C11 3.30(3) 1_565
K2 C11A 3.42(4) 1_565
